data_7201564
loop_
_publ_author_name
'Xu, Xinjun'
'Yu, Gui'
'Chen, Shiyan'
'Di, Chong'an'
'Liu, Yunqi'

_publ_section_title
;
 Synthesis and characterization of a quinoxaline compound containing
 polyphenylphenyl and strong electron-accepting groups, and its
 multiple applications in electroluminescent devices
;
_journal_issue 3
_journal_name_full 'Journal of Materials Chemistry'
_journal_page_first 299
_journal_paper_doi 10.1039/b710139b
_journal_volume 18
_journal_year 2008
_chemical_formula_sum 'C82.75 H53.5 Cl1.5 N4 O2.5'
_chemical_formula_weight 1196.97
_chemical_name_common
;6,7-dicyano-2,3-di-(4-(2,3,4,5-
tetraphenylphenyl)phenyl)quinoxaline
;
_chemical_name_systematic
;
?
;
_space_group_IT_number 2
_symmetry_cell_setting triclinic
_symmetry_space_group_name_Hall '-P 1'
_symmetry_space_group_name_H-M 'P -1'
_atom_sites_solution_hydrogens geom
_atom_sites_solution_primary direct
_atom_sites_solution_secondary difmap
_audit_creation_method SHELXL-97
_cell_angle_alpha 99.88(3)
_cell_angle_beta 102.01(3)
_cell_angle_gamma 96.01(3)
_cell_formula_units_Z 2
_cell_length_a 13.220(3)
_cell_length_b 13.543(3)
_cell_length_c 19.421(4)
_cell_measurement_reflns_used 24080
_cell_measurement_temperature 173(2)
_cell_measurement_theta_max 27.50
_cell_measurement_theta_min 2.06
_cell_volume 3314.8(14)
_computing_cell_refinement 'Rapid Auto(Rigaku 2001)'
_computing_data_collection 'Rapid Auto(Rigaku 2001)'
_computing_data_reduction 'Rapid Auto(Rigaku 2001)'
_computing_molecular_graphics 'XP in Siemens SHELXTL (Sheldrick, 1994)'
_computing_publication_material 'SHELX97 (Sheldrick, 1997)'
_computing_structure_refinement 'SHELXL-97 (Sheldrick, 1997)'
_computing_structure_solution 'SHELXS-97 (Sheldrick, 1990)'
_diffrn_ambient_temperature 173(2)
_diffrn_measured_fraction_theta_full 0.930
_diffrn_measured_fraction_theta_max 0.930
_diffrn_measurement_device_type 'Rigaku raxis Rapid IP'
_diffrn_measurement_method '\w scans at fixed \c = 45\%'
_diffrn_radiation_monochromator graphite
_diffrn_radiation_source 'rotating anode'
_diffrn_radiation_type MoK\a
_diffrn_radiation_wavelength 0.71069
_diffrn_reflns_av_R_equivalents 0.056
_diffrn_reflns_av_sigmaI/netI 0.1319
_diffrn_reflns_limit_h_max 15
_diffrn_reflns_limit_h_min 0
_diffrn_reflns_limit_k_max 16
_diffrn_reflns_limit_k_min -16
_diffrn_reflns_limit_l_max 22
_diffrn_reflns_limit_l_min -23
_diffrn_reflns_number 24080
_diffrn_reflns_theta_full 25.00
_diffrn_reflns_theta_max 25.00
_diffrn_reflns_theta_min 2.06
_exptl_absorpt_coefficient_mu 0.130
_exptl_absorpt_correction_T_max 0.9568
_exptl_absorpt_correction_T_min 0.9136
_exptl_absorpt_correction_type multi-scan
_exptl_absorpt_process_details 'ABSCOR by T.Higashi 8 March, 1995'
_exptl_crystal_colour colorless
_exptl_crystal_density_diffrn 1.199
_exptl_crystal_density_method 'not measured'
_exptl_crystal_description block
_exptl_crystal_F_000 1247
_exptl_crystal_size_max 0.71
_exptl_crystal_size_mid 0.51
_exptl_crystal_size_min 0.34
_refine_diff_density_max 1.127
_refine_diff_density_min -0.427
_refine_diff_density_rms 0.082
_refine_ls_extinction_method none
_refine_ls_goodness_of_fit_ref 1.410
_refine_ls_hydrogen_treatment constr
_refine_ls_matrix_type full
_refine_ls_number_parameters 836
_refine_ls_number_reflns 10854
_refine_ls_number_restraints 1442
_refine_ls_restrained_S_all 1.427
_refine_ls_R_factor_all 0.2187
_refine_ls_R_factor_gt 0.1102
_refine_ls_shift/su_max 0.006
_refine_ls_shift/su_mean 0.001
_refine_ls_structure_factor_coef Fsqd
_refine_ls_weighting_details 'calc w=1/[\s^2^(Fo^2^)+(0.1000P)^2^+0.0000P] where P=(Fo^2^+2Fc^2^)/3'
_refine_ls_weighting_scheme calc
_refine_ls_wR_factor_gt 0.2960
_refine_ls_wR_factor_ref 0.3199
_reflns_number_gt 4292
_reflns_number_total 10854
_reflns_threshold_expression >2sigma(I)
_cod_data_source_file b710139b.txt
_cod_data_source_block a
_cod_original_cell_volume 3314.7(11)
_cod_original_sg_symbol_H-M P-1
_cod_original_formula_sum 'C82.75 H53.50 Cl1.50 N4 O2.50'
_cod_database_code 7201564

loop_
_symmetry_equiv_pos_as_xyz
'x, y, z'
'-x, -y, -z'

loop_
_atom_site_label
_atom_site_type_symbol
_atom_site_fract_x
_atom_site_fract_y
_atom_site_fract_z
_atom_site_U_iso_or_equiv
_atom_site_adp_type
_atom_site_occupancy
_atom_site_symmetry_multiplicity
_atom_site_calc_flag
_atom_site_refinement_flags
_atom_site_disorder_assembly
_atom_site_disorder_group
N1 N 0.3607(5) 0.6794(4) 0.0530(3) 0.0675(16) Uani 1 1 d U . .
N2 N 0.4782(4) 0.5776(4) 0.1463(3) 0.0648(16) Uani 1 1 d U . .
N3 N 0.3600(7) 0.1776(6) -0.0430(5) 0.127(3) Uani 1 1 d U . .
N4 N 0.2058(7) 0.3282(5) -0.1790(4) 0.111(3) Uani 1 1 d U . .
C1 C 0.4128(5) 0.7269(5) 0.1170(3) 0.0574(17) Uani 1 1 d U . .
C2 C 0.3941(5) 0.8328(5) 0.1358(3) 0.0575(17) Uani 1 1 d U . .
C3 C 0.3908(6) 0.8951(6) 0.0866(4) 0.068(2) Uani 1 1 d U . .
H3A H 0.4081 0.8715 0.0421 0.081 Uiso 1 1 calc R . .
C4 C 0.3631(6) 0.9910(6) 0.1001(4) 0.070(2) Uani 1 1 d U . .
H4A H 0.3627 1.0328 0.0655 0.084 Uiso 1 1 calc R . .
C5 C 0.3354(6) 1.0265(5) 0.1651(4) 0.0632(18) Uani 1 1 d U . .
C6 C 0.3424(5) 0.9635(5) 0.2166(3) 0.0554(17) Uani 1 1 d U . .
H6A H 0.3284 0.9871 0.2621 0.066 Uiso 1 1 calc R . .
C7 C 0.3689(5) 0.8704(5) 0.2012(3) 0.0540(17) Uani 1 1 d U . .
H7A H 0.3706 0.8285 0.2358 0.065 Uiso 1 1 calc R . .
C8 C 0.2955(6) 1.1262(5) 0.1752(3) 0.0589(17) Uani 1 1 d U . .
C9 C 0.2244(6) 1.1440(5) 0.1186(3) 0.0616(18) Uani 1 1 d U . .
H9A H 0.2060 1.0941 0.0755 0.074 Uiso 1 1 calc R . .
C10 C 0.1771(6) 1.2319(5) 0.1206(3) 0.0630(18) Uani 1 1 d U . .
C11 C 0.2078(6) 1.3076(5) 0.1824(4) 0.0681(19) Uani 1 1 d U . .
C12 C 0.2818(7) 1.2930(5) 0.2407(4) 0.074(2) Uani 1 1 d U . .
C13 C 0.3237(6) 1.2018(5) 0.2386(3) 0.0667(19) Uani 1 1 d U . .
C14 C 0.0938(6) 1.2382(5) 0.0574(3) 0.0629(18) Uani 1 1 d U . .
C15 C 0.0118(7) 1.1618(6) 0.0291(4) 0.081(2) Uani 1 1 d U . .
H15A H 0.0096 1.1022 0.0487 0.097 Uiso 1 1 calc R . .
C16 C -0.0690(7) 1.1699(7) -0.0283(5) 0.094(3) Uani 1 1 d U . .
H16A H -0.1258 1.1164 -0.0470 0.113 Uiso 1 1 calc R . .
C17 C -0.0658(7) 1.2544(7) -0.0571(5) 0.090(2) Uani 1 1 d U . .
H17A H -0.1210 1.2605 -0.0955 0.108 Uiso 1 1 calc R . .
C18 C 0.0169(7) 1.3310(7) -0.0309(4) 0.086(2) Uani 1 1 d U . .
H18A H 0.0186 1.3898 -0.0515 0.104 Uiso 1 1 calc R . .
C19 C 0.0961(6) 1.3238(6) 0.0237(4) 0.070(2) Uani 1 1 d U . .
H19A H 0.1540 1.3764 0.0399 0.084 Uiso 1 1 calc R . .
C20 C 0.1607(7) 1.4036(5) 0.1863(3) 0.071(2) Uani 1 1 d U . .
C21 C 0.0549(8) 1.4027(6) 0.1837(4) 0.083(2) Uani 1 1 d U . .
H21A H 0.0110 1.3408 0.1797 0.100 Uiso 1 1 calc R . .
C22 C 0.0146(8) 1.4913(7) 0.1868(4) 0.092(2) Uani 1 1 d U . .
H22A H -0.0581 1.4901 0.1843 0.111 Uiso 1 1 calc R . .
C23 C 0.0749(9) 1.5813(7) 0.1933(4) 0.096(3) Uani 1 1 d U . .
H23A H 0.0448 1.6422 0.1965 0.116 Uiso 1 1 calc R . .
C24 C 0.1804(8) 1.5843(6) 0.1954(4) 0.084(2) Uani 1 1 d U . .
H24A H 0.2234 1.6466 0.1992 0.101 Uiso 1 1 calc R . .
C25 C 0.2213(7) 1.4954(5) 0.1919(3) 0.077(2) Uani 1 1 d U . .
H25A H 0.2938 1.4969 0.1934 0.092 Uiso 1 1 calc R . .
C26 C 0.3151(9) 1.3773(5) 0.3077(4) 0.100(3) Uani 1 1 d U . .
C27 C 0.2442(11) 1.4095(6) 0.3477(4) 0.137(4) Uani 1 1 d U . .
H27A H 0.1740 1.3764 0.3323 0.164 Uiso 1 1 calc R . .
C28 C 0.2687(15) 1.4862(8) 0.4081(6) 0.165(5) Uani 1 1 d U . .
H28A H 0.2171 1.5108 0.4313 0.198 Uiso 1 1 calc R . .
C29 C 0.3668(18) 1.5219(12) 0.4308(8) 0.193(6) Uani 1 1 d U . .
H29A H 0.3863 1.5695 0.4750 0.231 Uiso 1 1 calc R . .
C30 C 0.4479(14) 1.4977(9) 0.3969(7) 0.166(5) Uani 1 1 d U . .
H30A H 0.5179 1.5299 0.4161 0.199 Uiso 1 1 calc R . .
C31 C 0.4188(10) 1.4199(6) 0.3302(5) 0.141(4) Uani 1 1 d U . .
H31A H 0.4690 1.4001 0.3041 0.169 Uiso 1 1 calc R . .
C32 C 0.4040(7) 1.1863(5) 0.3041(4) 0.0686(19) Uani 1 1 d U . .
C33 C 0.3833(7) 1.1959(4) 0.3719(4) 0.069(2) Uani 1 1 d U . .
H33A H 0.3157 1.2070 0.3783 0.083 Uiso 1 1 calc R . .
C34 C 0.4599(7) 1.1896(5) 0.4295(4) 0.076(2) Uani 1 1 d U . .
H34A H 0.4451 1.1984 0.4758 0.091 Uiso 1 1 calc R . .
C35 C 0.5581(8) 1.1707(6) 0.4224(5) 0.085(2) Uani 1 1 d U . .
H35A H 0.6106 1.1675 0.4633 0.102 Uiso 1 1 calc R . .
C36 C 0.5779(7) 1.1569(6) 0.3565(4) 0.090(3) Uani 1 1 d U . .
H36A H 0.6440 1.1398 0.3508 0.108 Uiso 1 1 calc R . .
C37 C 0.5042(7) 1.1670(6) 0.2965(4) 0.086(2) Uani 1 1 d U . .
H37A H 0.5213 1.1610 0.2509 0.103 Uiso 1 1 calc R . .
C38 C 0.4767(5) 0.6758(5) 0.1643(3) 0.0579(18) Uani 1 1 d U . .
C39 C 0.5460(5) 0.7251(5) 0.2355(4) 0.0586(18) Uani 1 1 d U . .
C40 C 0.6008(5) 0.8229(5) 0.2491(3) 0.0604(18) Uani 1 1 d U . .
H40A H 0.5933 0.8618 0.2125 0.072 Uiso 1 1 calc R . .
C41 C 0.6662(5) 0.8632(5) 0.3161(3) 0.0588(18) Uani 1 1 d U . .
H41A H 0.7023 0.9302 0.3245 0.071 Uiso 1 1 calc R . .
C42 C 0.6804(5) 0.8100(5) 0.3702(3) 0.0525(17) Uani 1 1 d U . .
C43 C 0.6252(5) 0.7108(5) 0.3565(4) 0.0631(19) Uani 1 1 d U . .
H43A H 0.6337 0.6725 0.3934 0.076 Uiso 1 1 calc R . .
C44 C 0.5596(5) 0.6686(5) 0.2908(3) 0.0587(18) Uani 1 1 d U . .
H44A H 0.5234 0.6017 0.2826 0.070 Uiso 1 1 calc R . .
C45 C 0.7464(5) 0.8557(5) 0.4420(3) 0.0527(17) Uani 1 1 d U . .
C46 C 0.7236(5) 0.9440(5) 0.4783(3) 0.0552(17) Uani 1 1 d U . .
H46A H 0.6682 0.9743 0.4546 0.066 Uiso 1 1 calc R . .
C47 C 0.7768(5) 0.9912(5) 0.5474(3) 0.0538(17) Uani 1 1 d U . .
C48 C 0.8618(5) 0.9498(5) 0.5807(3) 0.0524(16) Uani 1 1 d U . .
C49 C 0.8893(5) 0.8606(5) 0.5447(3) 0.0555(17) Uani 1 1 d U . .
C50 C 0.8302(5) 0.8118(5) 0.4761(3) 0.0561(17) Uani 1 1 d U . .
C51 C 0.7414(5) 1.0844(5) 0.5816(3) 0.0504(16) Uani 1 1 d U . .
C52 C 0.6388(5) 1.0803(5) 0.5874(3) 0.0510(16) Uani 1 1 d U . .
H52A H 0.5932 1.0177 0.5714 0.061 Uiso 1 1 calc R . .
C53 C 0.6010(6) 1.1662(5) 0.6161(3) 0.0547(17) Uani 1 1 d U . .
H53A H 0.5305 1.1623 0.6206 0.066 Uiso 1 1 calc R . .
C54 C 0.6667(6) 1.2569(5) 0.6381(3) 0.0624(19) Uani 1 1 d U . .
H54A H 0.6411 1.3165 0.6565 0.075 Uiso 1 1 calc R . .
C55 C 0.7694(6) 1.2613(5) 0.6335(4) 0.0635(19) Uani 1 1 d U . .
H55A H 0.8151 1.3237 0.6498 0.076 Uiso 1 1 calc R . .
C56 C 0.8057(5) 1.1768(5) 0.6055(3) 0.0591(18) Uani 1 1 d U . .
H56A H 0.8767 1.1812 0.6024 0.071 Uiso 1 1 calc R . .
C57 C 0.9208(5) 0.9983(5) 0.6550(3) 0.0537(17) Uani 1 1 d U . .
C58 C 0.8784(6) 0.9980(6) 0.7124(4) 0.073(2) Uani 1 1 d U . .
H58A H 0.8091 0.9643 0.7050 0.088 Uiso 1 1 calc R . .
C59 C 0.9315(6) 1.0448(6) 0.7823(4) 0.085(3) Uani 1 1 d U . .
H59A H 0.8990 1.0430 0.8215 0.102 Uiso 1 1 calc R . .
C60 C 1.0297(6) 1.0925(6) 0.7930(4) 0.083(3) Uani 1 1 d U . .
H60A H 1.0669 1.1250 0.8402 0.100 Uiso 1 1 calc R . .
C61 C 1.0761(6) 1.0948(5) 0.7374(4) 0.069(2) Uani 1 1 d U . .
H61A H 1.1451 1.1296 0.7459 0.083 Uiso 1 1 calc R . .
C62 C 1.0248(6) 1.0475(5) 0.6685(4) 0.064(2) Uani 1 1 d U . .
H62A H 1.0591 1.0480 0.6302 0.076 Uiso 1 1 calc R . .
C63 C 0.9808(5) 0.8192(5) 0.5794(4) 0.0562(17) Uani 1 1 d U . .
C64 C 0.9846(6) 0.7823(5) 0.6432(4) 0.0636(18) Uani 1 1 d U . .
H64A H 0.9273 0.7846 0.6656 0.076 Uiso 1 1 calc R . .
C65 C 1.0734(7) 0.7419(6) 0.6738(4) 0.078(2) Uani 1 1 d U . .
H65A H 1.0768 0.7185 0.7175 0.093 Uiso 1 1 calc R . .
C66 C 1.1544(7) 0.7366(6) 0.6404(5) 0.086(2) Uani 1 1 d U . .
H66A H 1.2134 0.7082 0.6610 0.103 Uiso 1 1 calc R . .
C67 C 1.1529(6) 0.7718(6) 0.5772(5) 0.082(2) Uani 1 1 d U . .
H67A H 1.2099 0.7671 0.5545 0.098 Uiso 1 1 calc R . .
C68 C 1.0676(5) 0.8134(5) 0.5479(4) 0.0656(19) Uani 1 1 d U . .
H68A H 1.0670 0.8390 0.5052 0.079 Uiso 1 1 calc R . .
C69 C 0.8589(5) 0.7147(5) 0.4415(4) 0.0591(18) Uani 1 1 d U . .
C70 C 0.8566(6) 0.6296(5) 0.4729(4) 0.072(2) Uani 1 1 d U . .
H70A H 0.8310 0.6312 0.5152 0.086 Uiso 1 1 calc R . .
C71 C 0.8906(7) 0.5442(6) 0.4437(4) 0.085(2) Uani 1 1 d U . .
H71A H 0.8900 0.4867 0.4657 0.101 Uiso 1 1 calc R . .
C72 C 0.9265(7) 0.5424(6) 0.3806(5) 0.092(3) Uani 1 1 d U . .
H72A H 0.9495 0.4826 0.3598 0.111 Uiso 1 1 calc R . .
C73 C 0.9294(6) 0.6237(6) 0.3482(4) 0.080(2) Uani 1 1 d U . .
H73A H 0.9551 0.6211 0.3059 0.096 Uiso 1 1 calc R . .
C74 C 0.8944(5) 0.7100(5) 0.3778(4) 0.0651(19) Uani 1 1 d U . .
H74A H 0.8944 0.7666 0.3549 0.078 Uiso 1 1 calc R . .
C75 C 0.4211(6) 0.5274(5) 0.0814(4) 0.0631(18) Uani 1 1 d U . .
C76 C 0.4185(6) 0.4211(6) 0.0618(4) 0.073(2) Uani 1 1 d U . .
H76A H 0.4539 0.3845 0.0945 0.087 Uiso 1 1 calc R . .
C77 C 0.3628(6) 0.3719(6) -0.0066(4) 0.074(2) Uani 1 1 d U . .
C78 C 0.3071(6) 0.4214(6) -0.0549(4) 0.073(2) Uani 1 1 d U . .
C79 C 0.3075(6) 0.5242(6) -0.0348(4) 0.073(2) Uani 1 1 d U . .
H79A H 0.2690 0.5591 -0.0673 0.087 Uiso 1 1 calc R . .
C80 C 0.3645(6) 0.5784(6) 0.0335(4) 0.0646(19) Uani 1 1 d U . .
C81 C 0.3608(7) 0.2631(7) -0.0261(4) 0.092(3) Uani 1 1 d U . .
C82 C 0.2520(7) 0.3678(6) -0.1230(4) 0.090(3) Uani 1 1 d U . .
C83 C 0.7657(11) 1.0462(12) 0.1614(11) 0.190(7) Uani 0.748(6) 1 d PDU . .
H83A H 0.7595 0.9744 0.1376 0.229 Uiso 0.748(6) 1 calc PR . .
H83B H 0.8194 1.0575 0.2070 0.229 Uiso 0.748(6) 1 calc PR . .
Cl1 Cl 0.6559(7) 1.0668(4) 0.1793(5) 0.290(5) Uani 0.748(6) 1 d PDU . .
Cl2 Cl 0.8070(5) 1.1230(5) 0.1065(3) 0.215(3) Uani 0.748(6) 1 d PDU . .
O1W O 0.2858(7) 0.6277(6) -0.1956(3) 0.076(2) Uani 0.691(9) 1 d PU A 1
O1W' O 0.3168(15) 0.5687(15) -0.2178(8) 0.076(2) Uani 0.309(9) 1 d PU A 2
O2W O 0.6566(4) 1.4360(4) 0.3298(4) 0.062(3) Uani 0.713(14) 1 d PU . .
O3W O 0.5590(9) 1.2350(8) 0.1209(5) 0.160(6) Uani 0.741(18) 1 d PU . .

loop_
_atom_site_aniso_label
_atom_site_aniso_U_11
_atom_site_aniso_U_22
_atom_site_aniso_U_33
_atom_site_aniso_U_23
_atom_site_aniso_U_13
_atom_site_aniso_U_12
N1 0.073(4) 0.066(3) 0.053(3) -0.008(3) 0.008(3) 0.007(3)
N2 0.063(4) 0.064(3) 0.053(3) -0.016(3) 0.004(3) 0.014(3)
N3 0.137(7) 0.082(5) 0.136(7) -0.038(5) 0.018(6) 0.023(5)
N4 0.140(7) 0.093(5) 0.071(5) -0.024(4) 0.010(4) -0.014(5)
C1 0.059(4) 0.065(4) 0.039(3) -0.005(3) 0.008(3) 0.002(3)
C2 0.055(4) 0.066(4) 0.041(4) -0.002(3) 0.002(3) 0.001(3)
C3 0.080(5) 0.070(4) 0.046(4) -0.004(3) 0.017(4) 0.002(4)
C4 0.088(6) 0.068(4) 0.045(4) -0.003(3) 0.015(4) 0.000(4)
C5 0.068(5) 0.057(4) 0.053(4) -0.004(3) 0.005(4) -0.003(3)
C6 0.060(5) 0.064(4) 0.040(4) 0.006(3) 0.013(3) 0.006(4)
C7 0.053(4) 0.058(4) 0.049(4) 0.007(3) 0.009(3) 0.006(3)
C8 0.069(5) 0.054(4) 0.049(4) 0.006(3) 0.014(3) -0.004(3)
C9 0.078(5) 0.062(4) 0.039(4) 0.002(3) 0.009(3) 0.003(3)
C10 0.080(5) 0.057(4) 0.048(4) 0.006(3) 0.013(3) 0.002(4)
C11 0.095(6) 0.053(4) 0.051(4) 0.003(3) 0.018(4) -0.003(4)
C12 0.120(6) 0.046(4) 0.048(4) 0.003(3) 0.015(4) -0.009(4)
C13 0.095(5) 0.052(4) 0.046(4) 0.005(3) 0.015(3) -0.011(4)
C14 0.074(5) 0.060(4) 0.051(4) -0.001(3) 0.017(3) 0.010(4)
C15 0.088(6) 0.066(5) 0.075(5) -0.005(4) 0.006(4) 0.007(4)
C16 0.092(6) 0.090(6) 0.083(6) -0.001(5) 0.007(4) -0.001(5)
C17 0.090(6) 0.104(6) 0.072(6) 0.007(5) 0.010(5) 0.027(5)
C18 0.114(7) 0.087(6) 0.057(5) 0.015(4) 0.011(4) 0.025(5)
C19 0.079(5) 0.070(5) 0.062(5) 0.012(4) 0.013(4) 0.018(4)
C20 0.119(6) 0.051(4) 0.042(4) 0.006(3) 0.023(4) 0.003(4)
C21 0.119(6) 0.070(5) 0.062(5) -0.003(4) 0.040(5) 0.006(5)
C22 0.137(7) 0.087(5) 0.063(5) 0.006(5) 0.050(5) 0.023(5)
C23 0.165(8) 0.066(5) 0.063(5) 0.004(4) 0.037(6) 0.034(6)
C24 0.142(7) 0.053(4) 0.054(5) 0.009(4) 0.020(5) 0.012(5)
C25 0.120(6) 0.058(4) 0.049(4) 0.012(4) 0.017(4) 0.004(4)
C26 0.199(9) 0.035(4) 0.050(4) 0.014(3) 0.001(5) -0.005(5)
C27 0.304(11) 0.053(5) 0.058(5) 0.007(4) 0.069(7) 0.000(7)
C28 0.357(15) 0.056(6) 0.078(7) 0.009(5) 0.053(9) 0.014(9)
C29 0.368(17) 0.090(10) 0.087(9) 0.042(7) -0.018(9) -0.011(11)
C30 0.283(13) 0.061(7) 0.101(8) 0.044(5) -0.063(8) -0.040(8)
C31 0.223(9) 0.061(5) 0.090(6) 0.036(4) -0.052(6) -0.051(6)
C32 0.097(5) 0.049(4) 0.047(4) 0.005(3) 0.008(4) -0.020(4)
C33 0.103(6) 0.047(4) 0.054(4) 0.012(3) 0.020(4) -0.002(4)
C34 0.120(6) 0.057(4) 0.041(4) 0.009(3) 0.007(4) -0.008(5)
C35 0.097(6) 0.083(6) 0.065(4) 0.016(4) 0.006(5) -0.015(5)
C36 0.080(5) 0.103(6) 0.071(5) 0.009(5) 0.000(4) -0.016(5)
C37 0.082(5) 0.092(6) 0.068(5) 0.009(4) 0.013(4) -0.033(5)
C38 0.051(4) 0.062(4) 0.051(4) -0.008(3) 0.007(3) 0.006(3)
C39 0.053(4) 0.058(4) 0.055(4) -0.013(3) 0.008(3) 0.014(3)
C40 0.059(5) 0.064(4) 0.052(4) -0.002(3) 0.012(3) 0.008(4)
C41 0.050(4) 0.063(4) 0.052(4) -0.011(3) 0.009(3) 0.002(4)
C42 0.043(4) 0.053(4) 0.054(4) -0.007(3) 0.005(3) 0.015(3)
C43 0.070(5) 0.054(4) 0.058(4) -0.006(3) 0.005(3) 0.021(4)
C44 0.059(5) 0.055(4) 0.053(4) -0.008(3) 0.003(3) 0.015(3)
C45 0.048(4) 0.050(4) 0.051(4) -0.009(3) 0.008(3) 0.009(3)
C46 0.052(4) 0.051(4) 0.053(4) -0.007(3) 0.005(3) 0.010(3)
C47 0.050(4) 0.053(4) 0.052(4) -0.008(3) 0.012(3) 0.009(3)
C48 0.046(4) 0.050(4) 0.052(4) -0.009(3) 0.006(3) 0.006(3)
C49 0.049(4) 0.064(4) 0.047(4) -0.008(3) 0.009(3) 0.014(3)
C50 0.049(4) 0.055(4) 0.055(4) -0.010(3) 0.007(3) 0.010(3)
C51 0.057(4) 0.050(4) 0.041(4) 0.000(3) 0.011(3) 0.012(3)
C52 0.051(4) 0.051(4) 0.048(4) 0.003(3) 0.010(3) 0.010(3)
C53 0.058(4) 0.053(4) 0.055(4) 0.007(3) 0.015(3) 0.017(3)
C54 0.079(5) 0.052(4) 0.056(4) 0.000(3) 0.016(4) 0.024(4)
C55 0.071(5) 0.052(4) 0.062(4) -0.004(3) 0.018(4) 0.007(4)
C56 0.054(4) 0.056(4) 0.060(4) -0.009(3) 0.018(3) 0.003(3)
C57 0.050(4) 0.055(4) 0.050(3) -0.009(3) 0.010(3) 0.013(3)
C58 0.053(4) 0.089(5) 0.063(4) -0.018(4) 0.013(3) -0.007(4)
C59 0.070(5) 0.119(7) 0.053(4) -0.021(4) 0.022(4) 0.001(5)
C60 0.064(5) 0.108(6) 0.056(4) -0.022(4) 0.001(4) -0.001(5)
C61 0.056(4) 0.073(5) 0.060(4) -0.014(4) 0.004(3) -0.010(4)
C62 0.063(4) 0.059(4) 0.063(4) -0.014(3) 0.022(3) 0.008(4)
C63 0.049(4) 0.052(4) 0.059(4) -0.009(3) 0.008(3) 0.011(3)
C64 0.063(4) 0.061(4) 0.061(4) 0.001(3) 0.011(4) 0.006(4)
C65 0.073(5) 0.074(5) 0.078(5) 0.016(4) -0.003(4) 0.010(4)
C66 0.065(5) 0.089(6) 0.101(6) 0.020(5) 0.003(5) 0.032(5)
C67 0.051(5) 0.099(6) 0.090(6) 0.009(5) 0.008(4) 0.026(4)
C68 0.056(4) 0.071(5) 0.065(4) 0.003(4) 0.010(3) 0.014(4)
C69 0.047(4) 0.053(4) 0.064(4) -0.012(3) 0.003(3) 0.009(3)
C70 0.085(6) 0.061(4) 0.064(5) -0.003(3) 0.017(4) 0.012(4)
C71 0.105(7) 0.054(4) 0.089(6) -0.003(4) 0.019(5) 0.018(4)
C72 0.099(7) 0.063(5) 0.106(7) -0.019(4) 0.028(5) 0.020(5)
C73 0.083(6) 0.069(5) 0.080(5) -0.013(4) 0.021(4) 0.014(5)
C74 0.058(5) 0.061(4) 0.066(4) -0.012(3) 0.012(4) 0.004(4)
C75 0.056(5) 0.064(4) 0.060(4) -0.014(3) 0.018(3) 0.001(4)
C76 0.061(5) 0.075(4) 0.069(4) -0.017(4) 0.013(4) 0.010(4)
C77 0.065(5) 0.074(4) 0.069(4) -0.029(4) 0.021(4) 0.004(4)
C78 0.067(5) 0.079(5) 0.060(4) -0.015(4) 0.013(4) 0.000(4)
C79 0.077(5) 0.077(4) 0.050(4) -0.011(3) 0.012(4) -0.009(4)
C80 0.062(5) 0.074(4) 0.048(4) -0.009(3) 0.013(3) -0.001(4)
C81 0.096(7) 0.081(5) 0.079(6) -0.031(4) 0.015(5) 0.014(5)
C82 0.085(6) 0.088(6) 0.071(5) -0.031(4) 0.015(4) -0.018(5)
C83 0.111(11) 0.127(13) 0.33(2) 0.090(13) 0.009(12) -0.007(9)
Cl1 0.348(9) 0.143(4) 0.421(11) -0.033(5) 0.298(9) -0.041(5)
Cl2 0.197(5) 0.321(8) 0.154(5) 0.071(5) 0.094(4) 0.011(5)
O1W 0.118(5) 0.087(5) 0.037(3) 0.037(3) 0.009(3) 0.052(4)
O1W' 0.118(5) 0.087(5) 0.037(3) 0.037(3) 0.009(3) 0.052(4)
O2W 0.037(4) 0.042(4) 0.120(6) 0.029(4) 0.026(4) 0.022(3)
O3W 0.185(12) 0.145(10) 0.133(9) 0.055(7) -0.017(7) 0.015(8)

loop_
_atom_type_symbol
_atom_type_description
_atom_type_scat_dispersion_real
_atom_type_scat_dispersion_imag
_atom_type_scat_source
C C 0.0033 0.0016 'International Tables Vol C Tables 4.2.6.8 and 6.1.1.4'
H H 0.0000 0.0000 'International Tables Vol C Tables 4.2.6.8 and 6.1.1.4'
N N 0.0061 0.0033 'International Tables Vol C Tables 4.2.6.8 and 6.1.1.4'
O O 0.0106 0.0060 'International Tables Vol C Tables 4.2.6.8 and 6.1.1.4'
Cl Cl 0.1484 0.1585 'International Tables Vol C Tables 4.2.6.8 and 6.1.1.4'

loop_
_geom_angle_atom_site_label_1
_geom_angle_atom_site_label_2
_geom_angle_atom_site_label_3
_geom_angle
_geom_angle_site_symmetry_1
_geom_angle_site_symmetry_3
_geom_angle_publ_flag
C1 N1 C80 118.3(6) . . ?
C38 N2 C75 118.5(6) . . ?
N1 C1 C38 121.0(6) . . ?
N1 C1 C2 114.0(6) . . ?
C38 C1 C2 124.9(6) . . ?
C3 C2 C7 117.5(7) . . ?
C3 C2 C1 120.6(6) . . ?
C7 C2 C1 121.6(6) . . ?
C2 C3 C4 121.8(7) . . ?
C2 C3 H3A 119.1 . . ?
C4 C3 H3A 119.1 . . ?
C3 C4 C5 120.0(7) . . ?
C3 C4 H4A 120.0 . . ?
C5 C4 H4A 120.0 . . ?
C4 C5 C6 118.0(7) . . ?
C4 C5 C8 118.8(7) . . ?
C6 C5 C8 123.2(6) . . ?
C7 C6 C5 120.2(6) . . ?
C7 C6 H6A 119.9 . . ?
C5 C6 H6A 119.9 . . ?
C6 C7 C2 122.5(7) . . ?
C6 C7 H7A 118.7 . . ?
C2 C7 H7A 118.7 . . ?
C9 C8 C13 117.8(7) . . ?
C9 C8 C5 116.6(6) . . ?
C13 C8 C5 125.6(7) . . ?
C8 C9 C10 123.4(6) . . ?
C8 C9 H9A 118.3 . . ?
C10 C9 H9A 118.3 . . ?
C11 C10 C9 118.5(7) . . ?
C11 C10 C14 123.3(7) . . ?
C9 C10 C14 118.1(6) . . ?
C12 C11 C10 119.6(7) . . ?
C12 C11 C20 120.2(6) . . ?
C10 C11 C20 120.2(7) . . ?
C11 C12 C13 120.7(6) . . ?
C11 C12 C26 118.8(7) . . ?
C13 C12 C26 120.6(7) . . ?
C12 C13 C8 119.9(7) . . ?
C12 C13 C32 119.9(6) . . ?
C8 C13 C32 120.1(7) . . ?
C15 C14 C19 117.1(7) . . ?
C15 C14 C10 121.3(7) . . ?
C19 C14 C10 121.6(7) . . ?
C14 C15 C16 121.2(8) . . ?
C14 C15 H15A 119.4 . . ?
C16 C15 H15A 119.4 . . ?
C17 C16 C15 119.7(9) . . ?
C17 C16 H16A 120.1 . . ?
C15 C16 H16A 120.1 . . ?
C16 C17 C18 120.2(9) . . ?
C16 C17 H17A 119.9 . . ?
C18 C17 H17A 119.9 . . ?
C19 C18 C17 120.7(9) . . ?
C19 C18 H18A 119.6 . . ?
C17 C18 H18A 119.6 . . ?
C18 C19 C14 120.9(8) . . ?
C18 C19 H19A 119.6 . . ?
C14 C19 H19A 119.6 . . ?
C25 C20 C21 118.2(8) . . ?
C25 C20 C11 120.9(8) . . ?
C21 C20 C11 120.9(7) . . ?
C22 C21 C20 119.4(9) . . ?
C22 C21 H21A 120.3 . . ?
C20 C21 H21A 120.3 . . ?
C23 C22 C21 122.0(10) . . ?
C23 C22 H22A 119.0 . . ?
C21 C22 H22A 119.0 . . ?
C22 C23 C24 119.8(9) . . ?
C22 C23 H23A 120.1 . . ?
C24 C23 H23A 120.1 . . ?
C25 C24 C23 118.5(9) . . ?
C25 C24 H24A 120.7 . . ?
C23 C24 H24A 120.7 . . ?
C24 C25 C20 122.1(9) . . ?
C24 C25 H25A 119.0 . . ?
C20 C25 H25A 119.0 . . ?
C31 C26 C27 119.4(9) . . ?
C31 C26 C12 118.8(10) . . ?
C27 C26 C12 121.7(10) . . ?
C28 C27 C26 124.7(13) . . ?
C28 C27 H27A 117.7 . . ?
C26 C27 H27A 117.7 . . ?
C29 C28 C27 115.2(17) . . ?
C29 C28 H28A 122.4 . . ?
C27 C28 H28A 122.4 . . ?
C28 C29 C30 126.8(17) . . ?
C28 C29 H29A 116.6 . . ?
C30 C29 H29A 116.6 . . ?
C29 C30 C31 116.8(15) . . ?
C29 C30 H30A 121.6 . . ?
C31 C30 H30A 121.6 . . ?
C26 C31 C30 116.8(13) . . ?
C26 C31 H31A 121.6 . . ?
C30 C31 H31A 121.6 . . ?
C33 C32 C37 118.3(7) . . ?
C33 C32 C13 122.2(8) . . ?
C37 C32 C13 119.4(7) . . ?
C34 C33 C32 120.1(8) . . ?
C34 C33 H33A 120.0 . . ?
C32 C33 H33A 120.0 . . ?
C33 C34 C35 121.9(8) . . ?
C33 C34 H34A 119.0 . . ?
C35 C34 H34A 119.0 . . ?
C36 C35 C34 118.6(9) . . ?
C36 C35 H35A 120.7 . . ?
C34 C35 H35A 120.7 . . ?
C35 C36 C37 121.7(9) . . ?
C35 C36 H36A 119.1 . . ?
C37 C36 H36A 119.1 . . ?
C36 C37 C32 119.2(8) . . ?
C36 C37 H37A 120.4 . . ?
C32 C37 H37A 120.4 . . ?
N2 C38 C1 120.6(6) . . ?
N2 C38 C39 114.3(6) . . ?
C1 C38 C39 125.1(6) . . ?
C40 C39 C44 118.7(6) . . ?
C40 C39 C38 123.0(7) . . ?
C44 C39 C38 118.3(6) . . ?
C41 C40 C39 120.0(7) . . ?
C41 C40 H40A 120.0 . . ?
C39 C40 H40A 120.0 . . ?
C42 C41 C40 122.3(6) . . ?
C42 C41 H41A 118.9 . . ?
C40 C41 H41A 118.9 . . ?
C41 C42 C43 117.8(6) . . ?
C41 C42 C45 121.5(6) . . ?
C43 C42 C45 120.6(6) . . ?
C44 C43 C42 121.4(7) . . ?
C44 C43 H43A 119.3 . . ?
C42 C43 H43A 119.3 . . ?
C43 C44 C39 119.8(7) . . ?
C43 C44 H44A 120.1 . . ?
C39 C44 H44A 120.1 . . ?
C46 C45 C50 118.4(6) . . ?
C46 C45 C42 118.5(6) . . ?
C50 C45 C42 123.1(5) . . ?
C45 C46 C47 123.6(6) . . ?
C45 C46 H46A 118.2 . . ?
C47 C46 H46A 118.2 . . ?
C46 C47 C48 118.2(6) . . ?
C46 C47 C51 118.2(6) . . ?
C48 C47 C51 123.6(5) . . ?
C47 C48 C49 119.9(6) . . ?
C47 C48 C57 119.7(5) . . ?
C49 C48 C57 120.4(6) . . ?
C50 C49 C48 120.4(6) . . ?
C50 C49 C63 120.3(6) . . ?
C48 C49 C63 119.4(5) . . ?
C49 C50 C45 119.4(6) . . ?
C49 C50 C69 118.6(6) . . ?
C45 C50 C69 122.0(5) . . ?
C52 C51 C56 117.9(6) . . ?
C52 C51 C47 119.0(6) . . ?
C56 C51 C47 123.0(6) . . ?
C51 C52 C53 121.1(6) . . ?
C51 C52 H52A 119.4 . . ?
C53 C52 H52A 119.4 . . ?
C54 C53 C52 119.3(7) . . ?
C54 C53 H53A 120.4 . . ?
C52 C53 H53A 120.4 . . ?
C53 C54 C55 120.0(6) . . ?
C53 C54 H54A 120.0 . . ?
C55 C54 H54A 120.0 . . ?
C56 C55 C54 120.3(7) . . ?
C56 C55 H55A 119.9 . . ?
C54 C55 H55A 119.9 . . ?
C55 C56 C51 121.4(7) . . ?
C55 C56 H56A 119.3 . . ?
C51 C56 H56A 119.3 . . ?
C58 C57 C62 116.7(6) . . ?
C58 C57 C48 122.2(6) . . ?
C62 C57 C48 121.1(6) . . ?
C57 C58 C59 123.1(7) . . ?
C57 C58 H58A 118.4 . . ?
C59 C58 H58A 118.4 . . ?
C60 C59 C58 118.5(7) . . ?
C60 C59 H59A 120.7 . . ?
C58 C59 H59A 120.7 . . ?
C59 C60 C61 120.8(7) . . ?
C59 C60 H60A 119.6 . . ?
C61 C60 H60A 119.6 . . ?
C60 C61 C62 121.0(7) . . ?
C60 C61 H61A 119.5 . . ?
C62 C61 H61A 119.5 . . ?
C61 C62 C57 119.8(7) . . ?
C61 C62 H62A 120.1 . . ?
C57 C62 H62A 120.1 . . ?
C64 C63 C68 117.8(7) . . ?
C64 C63 C49 122.2(6) . . ?
C68 C63 C49 120.0(7) . . ?
C63 C64 C65 120.1(7) . . ?
C63 C64 H64A 120.0 . . ?
C65 C64 H64A 120.0 . . ?
C66 C65 C64 119.6(8) . . ?
C66 C65 H65A 120.2 . . ?
C64 C65 H65A 120.2 . . ?
C65 C66 C67 121.8(8) . . ?
C65 C66 H66A 119.1 . . ?
C67 C66 H66A 119.1 . . ?
C68 C67 C66 118.9(8) . . ?
C68 C67 H67A 120.6 . . ?
C66 C67 H67A 120.6 . . ?
C67 C68 C63 121.8(8) . . ?
C67 C68 H68A 119.1 . . ?
C63 C68 H68A 119.1 . . ?
C70 C69 C74 118.8(6) . . ?
C70 C69 C50 121.6(7) . . ?
C74 C69 C50 119.6(7) . . ?
C71 C70 C69 120.9(8) . . ?
C71 C70 H70A 119.6 . . ?
C69 C70 H70A 119.6 . . ?
C70 C71 C72 118.9(8) . . ?
C70 C71 H71A 120.6 . . ?
C72 C71 H71A 120.6 . . ?
C73 C72 C71 122.0(8) . . ?
C73 C72 H72A 119.0 . . ?
C71 C72 H72A 119.0 . . ?
C72 C73 C74 119.0(8) . . ?
C72 C73 H73A 120.5 . . ?
C74 C73 H73A 120.5 . . ?
C73 C74 C69 120.5(8) . . ?
C73 C74 H74A 119.8 . . ?
C69 C74 H74A 119.8 . . ?
N2 C75 C80 120.9(6) . . ?
N2 C75 C76 119.6(7) . . ?
C80 C75 C76 119.5(6) . . ?
C77 C76 C75 118.4(8) . . ?
C77 C76 H76A 120.8 . . ?
C75 C76 H76A 120.8 . . ?
C78 C77 C76 122.8(7) . . ?
C78 C77 C81 119.4(7) . . ?
C76 C77 C81 117.8(8) . . ?
C79 C78 C77 118.6(7) . . ?
C79 C78 C82 121.1(9) . . ?
C77 C78 C82 120.2(8) . . ?
C78 C79 C80 121.0(8) . . ?
C78 C79 H79A 119.5 . . ?
C80 C79 H79A 119.5 . . ?
N1 C80 C75 120.5(6) . . ?
N1 C80 C79 119.8(7) . . ?
C75 C80 C79 119.7(7) . . ?
N3 C81 C77 178.3(10) . . ?
N4 C82 C78 176.9(11) . . ?
Cl1 C83 Cl2 113.4(9) . . ?
Cl1 C83 H83A 108.9 . . ?
Cl2 C83 H83A 108.9 . . ?
Cl1 C83 H83B 108.9 . . ?
Cl2 C83 H83B 108.9 . . ?
H83A C83 H83B 107.7 . . ?

loop_
_geom_bond_atom_site_label_1
_geom_bond_atom_site_label_2
_geom_bond_distance
_geom_bond_site_symmetry_2
_geom_bond_publ_flag
N1 C1 1.309(7) . ?
N1 C80 1.364(9) . ?
N2 C38 1.318(8) . ?
N2 C75 1.350(8) . ?
N3 C81 1.146(10) . ?
N4 C82 1.139(9) . ?
C1 C38 1.433(9) . ?
C1 C2 1.477(10) . ?
C2 C3 1.378(9) . ?
C2 C7 1.403(9) . ?
C3 C4 1.383(10) . ?
C3 H3A 0.9500 . ?
C4 C5 1.407(9) . ?
C4 H4A 0.9500 . ?
C5 C6 1.417(9) . ?
C5 C8 1.497(10) . ?
C6 C7 1.345(8) . ?
C6 H6A 0.9500 . ?
C7 H7A 0.9500 . ?
C8 C9 1.363(9) . ?
C8 C13 1.414(8) . ?
C9 C10 1.401(9) . ?
C9 H9A 0.9500 . ?
C10 C11 1.394(9) . ?
C10 C14 1.490(10) . ?
C11 C12 1.391(10) . ?
C11 C20 1.496(10) . ?
C12 C13 1.404(10) . ?
C12 C26 1.529(10) . ?
C13 C32 1.537(10) . ?
C14 C15 1.367(10) . ?
C14 C19 1.426(10) . ?
C15 C16 1.403(11) . ?
C15 H15A 0.9500 . ?
C16 C17 1.358(12) . ?
C16 H16A 0.9500 . ?
C17 C18 1.371(11) . ?
C17 H17A 0.9500 . ?
C18 C19 1.351(10) . ?
C18 H18A 0.9500 . ?
C19 H19A 0.9500 . ?
C20 C25 1.382(10) . ?
C20 C21 1.388(11) . ?
C21 C22 1.360(11) . ?
C21 H21A 0.9500 . ?
C22 C23 1.357(12) . ?
C22 H22A 0.9500 . ?
C23 C24 1.382(12) . ?
C23 H23A 0.9500 . ?
C24 C25 1.367(11) . ?
C24 H24A 0.9500 . ?
C25 H25A 0.9500 . ?
C26 C31 1.378(14) . ?
C26 C27 1.395(15) . ?
C27 C28 1.384(12) . ?
C27 H27A 0.9500 . ?
C28 C29 1.29(2) . ?
C28 H28A 0.9500 . ?
C29 C30 1.41(2) . ?
C29 H29A 0.9500 . ?
C30 C31 1.475(14) . ?
C30 H30A 0.9500 . ?
C31 H31A 0.9500 . ?
C32 C33 1.388(9) . ?
C32 C37 1.410(11) . ?
C33 C34 1.365(10) . ?
C33 H33A 0.9500 . ?
C34 C35 1.379(11) . ?
C34 H34A 0.9500 . ?
C35 C36 1.346(11) . ?
C35 H35A 0.9500 . ?
C36 C37 1.391(11) . ?
C36 H36A 0.9500 . ?
C37 H37A 0.9500 . ?
C38 C39 1.491(9) . ?
C39 C40 1.396(9) . ?
C39 C44 1.415(9) . ?
C40 C41 1.388(8) . ?
C40 H40A 0.9500 . ?
C41 C42 1.367(9) . ?
C41 H41A 0.9500 . ?
C42 C43 1.414(9) . ?
C42 C45 1.474(8) . ?
C43 C44 1.376(8) . ?
C43 H43A 0.9500 . ?
C44 H44A 0.9500 . ?
C45 C46 1.375(8) . ?
C45 C50 1.409(9) . ?
C46 C47 1.388(8) . ?
C46 H46A 0.9500 . ?
C47 C48 1.396(9) . ?
C47 C51 1.489(9) . ?
C48 C49 1.410(8) . ?
C48 C57 1.490(8) . ?
C49 C50 1.406(8) . ?
C49 C63 1.470(9) . ?
C50 C69 1.494(9) . ?
C51 C52 1.381(9) . ?
C51 C56 1.384(8) . ?
C52 C53 1.389(8) . ?
C52 H52A 0.9500 . ?
C53 C54 1.373(9) . ?
C53 H53A 0.9500 . ?
C54 C55 1.375(10) . ?
C54 H54A 0.9500 . ?
C55 C56 1.358(9) . ?
C55 H55A 0.9500 . ?
C56 H56A 0.9500 . ?
C57 C58 1.349(9) . ?
C57 C62 1.415(9) . ?
C58 C59 1.397(9) . ?
C58 H58A 0.9500 . ?
C59 C60 1.347(10) . ?
C59 H59A 0.9500 . ?
C60 C61 1.352(10) . ?
C60 H60A 0.9500 . ?
C61 C62 1.377(9) . ?
C61 H61A 0.9500 . ?
C62 H62A 0.9500 . ?
C63 C64 1.406(9) . ?
C63 C68 1.412(9) . ?
C64 C65 1.410(10) . ?
C64 H64A 0.9500 . ?
C65 C66 1.366(11) . ?
C65 H65A 0.9500 . ?
C66 C67 1.388(11) . ?
C66 H66A 0.9500 . ?
C67 C68 1.375(10) . ?
C67 H67A 0.9500 . ?
C68 H68A 0.9500 . ?
C69 C70 1.393(10) . ?
C69 C74 1.406(9) . ?
C70 C71 1.361(10) . ?
C70 H70A 0.9500 . ?
C71 C72 1.400(11) . ?
C71 H71A 0.9500 . ?
C72 C73 1.359(11) . ?
C72 H72A 0.9500 . ?
C73 C74 1.379(9) . ?
C73 H73A 0.9500 . ?
C74 H74A 0.9500 . ?
C75 C80 1.393(10) . ?
C75 C76 1.419(9) . ?
C76 C77 1.392(9) . ?
C76 H76A 0.9500 . ?
C77 C78 1.379(11) . ?
C77 C81 1.453(11) . ?
C78 C79 1.378(10) . ?
C78 C82 1.402(10) . ?
C79 C80 1.414(9) . ?
C79 H79A 0.9500 . ?
C83 Cl1 1.601(14) . ?
C83 Cl2 1.739(13) . ?
C83 H83A 0.9900 . ?
C83 H83B 0.9900 . ?

loop_
_geom_torsion_atom_site_label_1
_geom_torsion_atom_site_label_2
_geom_torsion_atom_site_label_3
_geom_torsion_atom_site_label_4
_geom_torsion
_geom_torsion_site_symmetry_1
_geom_torsion_site_symmetry_2
_geom_torsion_site_symmetry_3
_geom_torsion_site_symmetry_4
_geom_torsion_publ_flag
C80 N1 C1 C38 3.3(10) . . . . ?
C80 N1 C1 C2 -173.4(6) . . . . ?
N1 C1 C2 C3 -43.2(9) . . . . ?
C38 C1 C2 C3 140.3(7) . . . . ?
N1 C1 C2 C7 130.5(7) . . . . ?
C38 C1 C2 C7 -46.0(10) . . . . ?
C7 C2 C3 C4 -0.5(10) . . . . ?
C1 C2 C3 C4 173.4(7) . . . . ?
C2 C3 C4 C5 -1.1(11) . . . . ?
C3 C4 C5 C6 3.3(10) . . . . ?
C3 C4 C5 C8 -174.0(7) . . . . ?
C4 C5 C6 C7 -3.9(10) . . . . ?
C8 C5 C6 C7 173.3(6) . . . . ?
C5 C6 C7 C2 2.3(10) . . . . ?
C3 C2 C7 C6 -0.1(10) . . . . ?
C1 C2 C7 C6 -173.9(6) . . . . ?
C4 C5 C8 C9 43.8(9) . . . . ?
C6 C5 C8 C9 -133.3(7) . . . . ?
C4 C5 C8 C13 -137.5(7) . . . . ?
C6 C5 C8 C13 45.4(11) . . . . ?
C13 C8 C9 C10 -1.2(11) . . . . ?
C5 C8 C9 C10 177.6(7) . . . . ?
C8 C9 C10 C11 3.3(11) . . . . ?
C8 C9 C10 C14 -174.7(7) . . . . ?
C9 C10 C11 C12 -1.8(11) . . . . ?
C14 C10 C11 C12 176.1(7) . . . . ?
C9 C10 C11 C20 178.8(7) . . . . ?
C14 C10 C11 C20 -3.3(11) . . . . ?
C10 C11 C12 C13 -1.7(12) . . . . ?
C20 C11 C12 C13 177.8(7) . . . . ?
C10 C11 C12 C26 179.4(8) . . . . ?
C20 C11 C12 C26 -1.1(12) . . . . ?
C11 C12 C13 C8 3.8(11) . . . . ?
C26 C12 C13 C8 -177.3(8) . . . . ?
C11 C12 C13 C32 -178.9(7) . . . . ?
C26 C12 C13 C32 0.0(12) . . . . ?
C9 C8 C13 C12 -2.3(11) . . . . ?
C5 C8 C13 C12 179.0(7) . . . . ?
C9 C8 C13 C32 -179.7(7) . . . . ?
C5 C8 C13 C32 1.6(11) . . . . ?
C11 C10 C14 C15 -127.6(8) . . . . ?
C9 C10 C14 C15 50.3(10) . . . . ?
C11 C10 C14 C19 52.6(10) . . . . ?
C9 C10 C14 C19 -129.5(7) . . . . ?
C19 C14 C15 C16 -3.1(11) . . . . ?
C10 C14 C15 C16 177.1(7) . . . . ?
C14 C15 C16 C17 0.7(13) . . . . ?
C15 C16 C17 C18 1.0(14) . . . . ?
C16 C17 C18 C19 -0.1(13) . . . . ?
C17 C18 C19 C14 -2.5(12) . . . . ?
C15 C14 C19 C18 4.0(11) . . . . ?
C10 C14 C19 C18 -176.2(7) . . . . ?
C12 C11 C20 C25 65.2(9) . . . . ?
C10 C11 C20 C25 -115.3(8) . . . . ?
C12 C11 C20 C21 -115.3(8) . . . . ?
C10 C11 C20 C21 64.1(10) . . . . ?
C25 C20 C21 C22 0.0(10) . . . . ?
C11 C20 C21 C22 -179.5(7) . . . . ?
C20 C21 C22 C23 -0.9(12) . . . . ?
C21 C22 C23 C24 1.4(13) . . . . ?
C22 C23 C24 C25 -1.0(12) . . . . ?
C23 C24 C25 C20 0.1(11) . . . . ?
C21 C20 C25 C24 0.4(10) . . . . ?
C11 C20 C25 C24 179.9(7) . . . . ?
C11 C12 C26 C31 -120.1(9) . . . . ?
C13 C12 C26 C31 61.1(10) . . . . ?
C11 C12 C26 C27 62.2(10) . . . . ?
C13 C12 C26 C27 -116.7(9) . . . . ?
C31 C26 C27 C28 3.3(14) . . . . ?
C12 C26 C27 C28 -179.0(8) . . . . ?
C26 C27 C28 C29 -6.5(18) . . . . ?
C27 C28 C29 C30 6(3) . . . . ?
C28 C29 C30 C31 -3(3) . . . . ?
C27 C26 C31 C30 0.4(11) . . . . ?
C12 C26 C31 C30 -177.3(7) . . . . ?
C29 C30 C31 C26 -0.7(16) . . . . ?
C12 C13 C32 C33 55.8(9) . . . . ?
C8 C13 C32 C33 -126.9(7) . . . . ?
C12 C13 C32 C37 -120.6(8) . . . . ?
C8 C13 C32 C37 56.7(9) . . . . ?
C37 C32 C33 C34 1.8(9) . . . . ?
C13 C32 C33 C34 -174.6(6) . . . . ?
C32 C33 C34 C35 -1.9(11) . . . . ?
C33 C34 C35 C36 -0.9(12) . . . . ?
C34 C35 C36 C37 3.8(12) . . . . ?
C35 C36 C37 C32 -3.8(12) . . . . ?
C33 C32 C37 C36 1.0(10) . . . . ?
C13 C32 C37 C36 177.5(6) . . . . ?
C75 N2 C38 C1 2.2(10) . . . . ?
C75 N2 C38 C39 -177.4(6) . . . . ?
N1 C1 C38 N2 -5.1(11) . . . . ?
C2 C1 C38 N2 171.1(7) . . . . ?
N1 C1 C38 C39 174.5(6) . . . . ?
C2 C1 C38 C39 -9.3(11) . . . . ?
N2 C38 C39 C40 143.9(7) . . . . ?
C1 C38 C39 C40 -35.7(10) . . . . ?
N2 C38 C39 C44 -33.7(9) . . . . ?
C1 C38 C39 C44 146.7(7) . . . . ?
C44 C39 C40 C41 -0.7(10) . . . . ?
C38 C39 C40 C41 -178.3(6) . . . . ?
C39 C40 C41 C42 0.7(10) . . . . ?
C40 C41 C42 C43 -0.4(10) . . . . ?
C40 C41 C42 C45 -177.2(6) . . . . ?
C41 C42 C43 C44 0.3(10) . . . . ?
C45 C42 C43 C44 177.0(6) . . . . ?
C42 C43 C44 C39 -0.3(10) . . . . ?
C40 C39 C44 C43 0.5(10) . . . . ?
C38 C39 C44 C43 178.2(6) . . . . ?
C41 C42 C45 C46 56.2(9) . . . . ?
C43 C42 C45 C46 -120.5(7) . . . . ?
C41 C42 C45 C50 -125.5(8) . . . . ?
C43 C42 C45 C50 57.8(9) . . . . ?
C50 C45 C46 C47 -1.7(11) . . . . ?
C42 C45 C46 C47 176.7(7) . . . . ?
C45 C46 C47 C48 3.5(11) . . . . ?
C45 C46 C47 C51 -177.6(6) . . . . ?
C46 C47 C48 C49 -1.9(10) . . . . ?
C51 C47 C48 C49 179.3(6) . . . . ?
C46 C47 C48 C57 -179.9(6) . . . . ?
C51 C47 C48 C57 1.3(10) . . . . ?
C47 C48 C49 C50 -1.4(10) . . . . ?
C57 C48 C49 C50 176.6(6) . . . . ?
C47 C48 C49 C63 178.3(7) . . . . ?
C57 C48 C49 C63 -3.7(10) . . . . ?
C48 C49 C50 C45 3.2(10) . . . . ?
C63 C49 C50 C45 -176.4(6) . . . . ?
C48 C49 C50 C69 -177.0(6) . . . . ?
C63 C49 C50 C69 3.4(10) . . . . ?
C46 C45 C50 C49 -1.7(10) . . . . ?
C42 C45 C50 C49 179.9(6) . . . . ?
C46 C45 C50 C69 178.4(7) . . . . ?
C42 C45 C50 C69 0.1(11) . . . . ?
C46 C47 C51 C52 56.2(9) . . . . ?
C48 C47 C51 C52 -125.0(7) . . . . ?
C46 C47 C51 C56 -121.1(7) . . . . ?
C48 C47 C51 C56 57.7(10) . . . . ?
C56 C51 C52 C53 0.1(9) . . . . ?
C47 C51 C52 C53 -177.3(6) . . . . ?
C51 C52 C53 C54 1.0(10) . . . . ?
C52 C53 C54 C55 -1.9(10) . . . . ?
C53 C54 C55 C56 1.6(11) . . . . ?
C54 C55 C56 C51 -0.5(11) . . . . ?
C52 C51 C56 C55 -0.4(10) . . . . ?
C47 C51 C56 C55 176.9(6) . . . . ?
C47 C48 C57 C58 68.1(9) . . . . ?
C49 C48 C57 C58 -109.8(8) . . . . ?
C47 C48 C57 C62 -111.7(7) . . . . ?
C49 C48 C57 C62 70.4(9) . . . . ?
C62 C57 C58 C59 1.2(11) . . . . ?
C48 C57 C58 C59 -178.6(7) . . . . ?
C57 C58 C59 C60 0.0(13) . . . . ?
C58 C59 C60 C61 -0.2(13) . . . . ?
C59 C60 C61 C62 -0.8(13) . . . . ?
C60 C61 C62 C57 2.0(11) . . . . ?
C58 C57 C62 C61 -2.1(10) . . . . ?
C48 C57 C62 C61 177.7(6) . . . . ?
C50 C49 C63 C64 -115.6(7) . . . . ?
C48 C49 C63 C64 64.7(9) . . . . ?
C50 C49 C63 C68 62.9(9) . . . . ?
C48 C49 C63 C68 -116.8(7) . . . . ?
C68 C63 C64 C65 0.5(9) . . . . ?
C49 C63 C64 C65 179.0(6) . . . . ?
C63 C64 C65 C66 -1.5(10) . . . . ?
C64 C65 C66 C67 1.1(12) . . . . ?
C65 C66 C67 C68 0.4(12) . . . . ?
C66 C67 C68 C63 -1.5(11) . . . . ?
C64 C63 C68 C67 1.0(9) . . . . ?
C49 C63 C68 C67 -177.5(6) . . . . ?
C49 C50 C69 C70 60.7(9) . . . . ?
C45 C50 C69 C70 -119.5(8) . . . . ?
C49 C50 C69 C74 -115.8(7) . . . . ?
C45 C50 C69 C74 64.0(9) . . . . ?
C74 C69 C70 C71 1.7(11) . . . . ?
C50 C69 C70 C71 -174.9(7) . . . . ?
C69 C70 C71 C72 -1.1(12) . . . . ?
C70 C71 C72 C73 0.7(13) . . . . ?
C71 C72 C73 C74 -1.0(13) . . . . ?
C72 C73 C74 C69 1.6(11) . . . . ?
C70 C69 C74 C73 -2.0(10) . . . . ?
C50 C69 C74 C73 174.7(6) . . . . ?
C38 N2 C75 C80 2.1(10) . . . . ?
C38 N2 C75 C76 -177.8(6) . . . . ?
N2 C75 C76 C77 -177.1(7) . . . . ?
C80 C75 C76 C77 2.9(10) . . . . ?
C75 C76 C77 C78 -2.5(11) . . . . ?
C75 C76 C77 C81 179.9(7) . . . . ?
C76 C77 C78 C79 0.7(12) . . . . ?
C81 C77 C78 C79 178.3(7) . . . . ?
C76 C77 C78 C82 -179.7(7) . . . . ?
C81 C77 C78 C82 -2.2(12) . . . . ?
C77 C78 C79 C80 0.6(11) . . . . ?
C82 C78 C79 C80 -179.0(7) . . . . ?
C1 N1 C80 C75 1.1(10) . . . . ?
C1 N1 C80 C79 178.8(7) . . . . ?
N2 C75 C80 N1 -3.9(11) . . . . ?
C76 C75 C80 N1 176.0(6) . . . . ?
N2 C75 C80 C79 178.4(6) . . . . ?
C76 C75 C80 C79 -1.7(11) . . . . ?
C78 C79 C80 N1 -177.8(7) . . . . ?
C78 C79 C80 C75 -0.1(11) . . . . ?
C78 C77 C81 N3 53(37) . . . . ?
C76 C77 C81 N3 -129(36) . . . . ?
C79 C78 C82 N4 -1(19) . . . . ?
C77 C78 C82 N4 180(100) . . . . ?
